data_4028970
loop_
_publ_author_name
'Ramkumar, Nagarajan'
'Nagarajan, Rajagopal'

_publ_section_title
;
 Total synthesis of ellipticine quinones, olivacine, and calothrixin B.
;
_journal_issue 2
_journal_name_full 'The Journal of organic chemistry'
_journal_page_first 736
_journal_page_last 741
_journal_paper_doi 10.1021/jo402593w
_journal_volume 79
_journal_year 2014
_chemical_formula_moiety 'C30 H27 Cl3 N3 O4'
_chemical_formula_sum 'C30 H27 Cl3 N3 O4'
_chemical_formula_weight 599.90
_chemical_name_systematic
; 
 ? 
;
_space_group_IT_number 14
_symmetry_cell_setting monoclinic
_symmetry_space_group_name_Hall '-P 2yn'
_symmetry_space_group_name_H-M 'P 1 21/n 1'
_atom_sites_solution_hydrogens CONSTR
_atom_sites_solution_primary direct
_atom_sites_solution_secondary difmap
_audit_creation_method SHELXL-97
_cell_angle_alpha 90.00
_cell_angle_beta 101.902(2)
_cell_angle_gamma 90.00
_cell_formula_units_Z 4
_cell_length_a 11.7435(12)
_cell_length_b 19.993(2)
_cell_length_c 12.8657(13)
_cell_measurement_reflns_used 9208
_cell_measurement_temperature 298
_cell_measurement_theta_max 25.05
_cell_measurement_theta_min 2.37
_cell_volume 2955.8(5)
_computing_cell_refinement 'Bruker SMART'
_computing_data_collection 'Bruker SMART'
_computing_data_reduction 'Bruker SAINT'
_computing_molecular_graphics 'Bruker SHELXTL'
_computing_publication_material 'Bruker SHELXTL'
_computing_structure_refinement 'SHELXL-97 (Sheldrick, 1997)'
_computing_structure_solution 'SHELXS-97 (Sheldrick, 1990)'
_diffrn_ambient_temperature 298
_diffrn_measured_fraction_theta_full 0.998
_diffrn_measured_fraction_theta_max 0.998
_diffrn_measurement_device_type 'CCD area detector'
_diffrn_measurement_method 'phi and omega scans'
_diffrn_radiation_monochromator graphite
_diffrn_radiation_source 'fine-focus sealed tube'
_diffrn_radiation_type MoK\a
_diffrn_radiation_wavelength 0.71073
_diffrn_reflns_av_R_equivalents 0.0206
_diffrn_reflns_av_sigmaI/netI 0.0143
_diffrn_reflns_limit_h_max 13
_diffrn_reflns_limit_h_min -13
_diffrn_reflns_limit_k_max 23
_diffrn_reflns_limit_k_min -23
_diffrn_reflns_limit_l_max 15
_diffrn_reflns_limit_l_min -15
_diffrn_reflns_number 27936
_diffrn_reflns_theta_full 25.07
_diffrn_reflns_theta_max 25.07
_diffrn_reflns_theta_min 1.91
_exptl_absorpt_coefficient_mu 0.350
_exptl_absorpt_correction_T_max 0.9592
_exptl_absorpt_correction_T_min 0.9023
_exptl_absorpt_correction_type multi-scan
_exptl_crystal_colour RED
_exptl_crystal_density_diffrn 1.348
_exptl_crystal_density_method 'not measured'
_exptl_crystal_description NEEDLE
_exptl_crystal_F_000 1244
_exptl_crystal_size_max 0.30
_exptl_crystal_size_mid 0.20
_exptl_crystal_size_min 0.12
_refine_diff_density_max 0.664
_refine_diff_density_min -0.569
_refine_diff_density_rms 0.062
_refine_ls_extinction_method none
_refine_ls_goodness_of_fit_ref 1.048
_refine_ls_hydrogen_treatment mixed
_refine_ls_matrix_type full
_refine_ls_number_parameters 367
_refine_ls_number_reflns 5229
_refine_ls_number_restraints 0
_refine_ls_restrained_S_all 1.048
_refine_ls_R_factor_all 0.0734
_refine_ls_R_factor_gt 0.0652
_refine_ls_shift/su_max 1.621
_refine_ls_shift/su_mean 0.009
_refine_ls_structure_factor_coef Fsqd
_refine_ls_weighting_details 'calc w=1/[\s^2^(Fo^2^)+(0.1029P)^2^+2.1856P] where P=(Fo^2^+2Fc^2^)/3'
_refine_ls_weighting_scheme calc
_refine_ls_wR_factor_gt 0.1822
_refine_ls_wR_factor_ref 0.1928
_reflns_number_gt 4450
_reflns_number_total 5229
_reflns_threshold_expression >2sigma(I)
_cod_data_source_file jo402593w_si_002.cif
_cod_data_source_block 1
_cod_depositor_comments
;
The following automatic conversions were performed:

'_symmetry_cell_setting' value 'Monoclinic' changed to 'monoclinic'
according to
/usr/data/users/saulius/automatic-downloads/current/ACS/lib/dictionaries/cif_core.dic
dictionary named 'cif_core.dic' version 2.4.2 from
2011-04-26.

'_exptl_absorpt_correction_type' value 'MULTI-SCAN'
changed to 'multi-scan' according to
/usr/data/users/saulius/automatic-downloads/current/ACS/lib/dictionaries/cif_core.dic
dictionary named 'cif_core.dic' version 2.4.2 from
2011-04-26.

'_refine_ls_hydrogen_treatment' value 'MIXED' changed to
'mixed' according to
/usr/data/users/saulius/automatic-downloads/current/ACS/lib/dictionaries/cif_core.dic
dictionary named 'cif_core.dic' version 2.4.2 from 2011-04-26.

Automatic conversion script
Id: cif_fix_values 2281 2013-09-26 08:29:07Z andrius 
;
_cod_original_sg_symbol_H-M 'P2(1)/n  '
_cod_database_code 4028970

loop_
_symmetry_equiv_pos_as_xyz
'x, y, z'
'-x+1/2, y+1/2, -z+1/2'
'-x, -y, -z'
'x-1/2, -y-1/2, z-1/2'

loop_
_atom_site_label
_atom_site_type_symbol
_atom_site_fract_x
_atom_site_fract_y
_atom_site_fract_z
_atom_site_U_iso_or_equiv
_atom_site_adp_type
_atom_site_occupancy
_atom_site_symmetry_multiplicity
_atom_site_calc_flag
_atom_site_refinement_flags
O2 O 0.85603(17) 0.48980(10) -0.18276(14) 0.0549(5) Uani 1 1 d .
O1 O 0.83650(19) 0.39029(10) -0.10727(16) 0.0619(5) Uani 1 1 d .
O3 O 1.06002(18) 0.34565(11) 0.13478(18) 0.0643(5) Uani 1 1 d .
N1 N 0.86115(19) 0.55759(10) -0.00208(18) 0.0501(5) Uani 1 1 d .
H1 H 0.8709 0.5818 -0.0548 0.060 Uiso 1 1 calc R
C1 C 0.6875(2) 0.37214(12) 0.07218(18) 0.0419(5) Uani 1 1 d .
C2 C 0.9582(2) 0.34536(12) 0.2753(2) 0.0436(5) Uani 1 1 d .
N2 N 0.96249(19) 0.32799(11) 0.37949(18) 0.0519(5) Uani 1 1 d .
H2 H 1.0218 0.3115 0.4223 0.062 Uiso 1 1 calc R
C3 C 0.7843(2) 0.36925(12) 0.3126(2) 0.0455(6) Uani 1 1 d .
C4 C 0.8468(2) 0.48896(12) -0.0040(2) 0.0440(5) Uani 1 1 d .
C5 C 0.6643(2) 0.30477(12) 0.04680(19) 0.0474(6) Uani 1 1 d .
C6 C 0.8574(2) 0.58054(12) 0.0968(2) 0.0484(6) Uani 1 1 d .
C7 C 0.8126(2) 0.39385(11) 0.11639(18) 0.0409(5) Uani 1 1 d .
C8 C 0.8463(2) 0.45012(13) -0.1006(2) 0.0476(6) Uani 1 1 d .
C9 C 0.8383(2) 0.52523(12) 0.1597(2) 0.0450(6) Uani 1 1 d .
C10 C 0.8572(2) 0.34137(13) 0.4033(2) 0.0490(6) Uani 1 1 d .
C11 C 0.8514(2) 0.37231(11) 0.23095(19) 0.0413(5) Uani 1 1 d .
O4 O 1.14432(19) 0.30279(14) 0.29209(19) 0.0820(7) Uani 1 1 d .
N3 N 0.5561(2) 0.28227(12) 0.0103(2) 0.0587(6) Uani 1 1 d .
C12 C 0.8323(2) 0.46699(12) 0.09380(19) 0.0409(5) Uani 1 1 d .
C13 C 0.5950(2) 0.41587(13) 0.0564(2) 0.0513(6) Uani 1 1 d .
H13 H 0.6077 0.4612 0.0705 0.062 Uiso 1 1 calc R
C14 C 0.7590(3) 0.25348(13) 0.0575(3) 0.0623(7) Uani 1 1 d .
H14A H 0.7271 0.2121 0.0268 0.093 Uiso 1 1 calc R
H14B H 0.7927 0.2468 0.1314 0.093 Uiso 1 1 calc R
H14C H 0.8179 0.2687 0.0213 0.093 Uiso 1 1 calc R
C15 C 0.8527(3) 0.45553(16) -0.2828(2) 0.0616(7) Uani 1 1 d .
H15A H 0.7827 0.4287 -0.3012 0.074 Uiso 1 1 calc R
H15B H 0.9196 0.4263 -0.2771 0.074 Uiso 1 1 calc R
C16 C 0.8325(2) 0.53766(15) 0.2658(2) 0.0556(7) Uani 1 1 d .
H16 H 0.8194 0.5028 0.3098 0.067 Uiso 1 1 calc R
C17 C 1.0574(2) 0.33266(13) 0.2253(2) 0.0527(6) Uani 1 1 d .
C18 C 0.8193(3) 0.33036(15) 0.4979(2) 0.0624(7) Uani 1 1 d .
H18 H 0.8687 0.3121 0.5570 0.075 Uiso 1 1 calc R
C19 C 0.8648(3) 0.65563(16) 0.2391(3) 0.0735(9) Uani 1 1 d .
H19 H 0.8732 0.6986 0.2674 0.088 Uiso 1 1 calc R
C20 C 0.6706(2) 0.38668(16) 0.3198(2) 0.0607(7) Uani 1 1 d .
H20 H 0.6201 0.4054 0.2619 0.073 Uiso 1 1 calc R
C21 C 0.4828(2) 0.39247(15) 0.0196(2) 0.0601(7) Uani 1 1 d .
H21 H 0.4194 0.4213 0.0100 0.072 Uiso 1 1 calc R
C22 C 0.4683(3) 0.32575(16) -0.0023(3) 0.0650(8) Uani 1 1 d .
H22 H 0.3932 0.3098 -0.0272 0.078 Uiso 1 1 calc R
C23 C 0.8463(3) 0.60206(16) 0.3038(3) 0.0688(8) Uani 1 1 d .
H23 H 0.8433 0.6103 0.3744 0.083 Uiso 1 1 calc R
C24 C 0.7083(3) 0.34722(17) 0.5007(3) 0.0685(8) Uani 1 1 d .
H24 H 0.6806 0.3396 0.5624 0.082 Uiso 1 1 calc R
C25 C 0.6346(3) 0.37591(19) 0.4129(3) 0.0709(9) Uani 1 1 d .
H25 H 0.5594 0.3879 0.4178 0.085 Uiso 1 1 calc R
C26 C 0.8705(3) 0.64594(14) 0.1355(3) 0.0639(8) Uani 1 1 d .
H26 H 0.8827 0.6814 0.0923 0.077 Uiso 1 1 calc R
C27 C 0.8542(4) 0.5073(2) -0.3659(3) 0.0889(12) Uani 1 1 d .
H27A H 0.7880 0.5362 -0.3707 0.133 Uiso 1 1 calc R
H27B H 0.8513 0.4859 -0.4332 0.133 Uiso 1 1 calc R
H27C H 0.9243 0.5333 -0.3474 0.133 Uiso 1 1 calc R
C28 C 1.2453(4) 0.2821(3) 0.2495(4) 0.1158(17) Uani 1 1 d .
H28A H 1.2698 0.2379 0.2762 0.139 Uiso 1 1 calc R
H28B H 1.2230 0.2793 0.1727 0.139 Uiso 1 1 calc R
Cl3 Cl 0.58609(13) 0.56840(8) 0.42379(9) 0.1192(5) Uani 1 1 d .
C39 C 0.5377(3) 0.5798(2) 0.2880(3) 0.0813(10) Uani 1 1 d .
H39 H 0.605(4) 0.578(2) 0.255(3) 0.098 Uiso 1 1 calc .
Cl1 Cl 0.47296(14) 0.65784(6) 0.26061(11) 0.1142(4) Uani 1 1 d .
Cl2 Cl 0.44031(10) 0.51726(6) 0.23232(12) 0.1141(5) Uani 1 1 d .
C40 C 1.3312(6) 0.3231(6) 0.2750(7) 0.237(6) Uani 1 1 d .
H40A H 1.3167 0.3622 0.2310 0.356 Uiso 1 1 calc R
H40B H 1.4014 0.3018 0.2649 0.356 Uiso 1 1 calc R
H40C H 1.3395 0.3357 0.3482 0.356 Uiso 1 1 calc R

loop_
_atom_site_aniso_label
_atom_site_aniso_U_11
_atom_site_aniso_U_22
_atom_site_aniso_U_33
_atom_site_aniso_U_23
_atom_site_aniso_U_13
_atom_site_aniso_U_12
O2 0.0666(12) 0.0564(11) 0.0424(10) 0.0014(8) 0.0127(8) -0.0089(9)
O1 0.0824(14) 0.0490(11) 0.0562(11) -0.0015(9) 0.0187(10) -0.0052(10)
O3 0.0597(12) 0.0691(13) 0.0706(13) 0.0157(10) 0.0288(10) 0.0038(9)
N1 0.0566(13) 0.0425(11) 0.0526(12) 0.0082(9) 0.0146(10) -0.0059(9)
C1 0.0480(13) 0.0380(12) 0.0397(12) 0.0026(9) 0.0094(10) -0.0023(10)
C2 0.0449(13) 0.0385(12) 0.0484(13) 0.0036(10) 0.0117(10) 0.0011(10)
N2 0.0499(12) 0.0540(13) 0.0503(12) 0.0098(10) 0.0072(9) 0.0104(10)
C3 0.0492(13) 0.0422(13) 0.0458(13) 0.0027(10) 0.0111(10) 0.0026(10)
C4 0.0424(12) 0.0428(13) 0.0466(13) 0.0017(10) 0.0087(10) -0.0040(10)
C5 0.0563(15) 0.0419(13) 0.0437(13) 0.0009(10) 0.0096(11) -0.0036(11)
C6 0.0451(13) 0.0415(13) 0.0595(15) -0.0002(11) 0.0130(11) -0.0032(10)
C7 0.0433(12) 0.0372(12) 0.0427(12) 0.0025(9) 0.0096(9) -0.0016(9)
C8 0.0438(13) 0.0523(15) 0.0464(14) 0.0030(11) 0.0087(10) -0.0039(11)
C9 0.0394(12) 0.0442(13) 0.0530(14) -0.0025(10) 0.0131(10) -0.0026(10)
C10 0.0565(15) 0.0435(13) 0.0477(14) 0.0038(10) 0.0125(11) 0.0046(11)
C11 0.0440(12) 0.0359(12) 0.0440(12) 0.0016(9) 0.0091(10) -0.0010(9)
O4 0.0522(12) 0.115(2) 0.0787(15) 0.0138(14) 0.0125(10) 0.0306(12)
N3 0.0585(14) 0.0497(13) 0.0642(14) -0.0046(11) 0.0039(11) -0.0117(11)
C12 0.0369(11) 0.0402(12) 0.0459(13) 0.0024(10) 0.0091(9) -0.0009(9)
C13 0.0513(15) 0.0420(13) 0.0589(15) 0.0038(11) 0.0073(12) -0.0004(11)
C14 0.0678(18) 0.0381(14) 0.079(2) -0.0040(13) 0.0106(15) 0.0006(12)
C15 0.0703(18) 0.0703(19) 0.0454(15) -0.0052(13) 0.0149(13) -0.0081(15)
C16 0.0584(16) 0.0535(15) 0.0600(16) -0.0062(12) 0.0237(13) -0.0054(12)
C17 0.0452(14) 0.0493(14) 0.0648(17) 0.0059(12) 0.0139(12) 0.0008(11)
C18 0.081(2) 0.0614(17) 0.0468(15) 0.0081(12) 0.0168(14) 0.0095(15)
C19 0.082(2) 0.0508(17) 0.095(2) -0.0217(16) 0.0370(19) -0.0094(15)
C20 0.0496(15) 0.0777(19) 0.0565(16) 0.0048(14) 0.0148(12) 0.0121(14)
C21 0.0478(15) 0.0587(17) 0.0703(18) 0.0052(14) 0.0043(13) 0.0029(12)
C22 0.0512(16) 0.0661(19) 0.0720(19) 0.0002(15) -0.0002(14) -0.0146(14)
C23 0.080(2) 0.0610(18) 0.074(2) -0.0207(15) 0.0344(16) -0.0083(15)
C24 0.081(2) 0.076(2) 0.0569(17) 0.0017(15) 0.0328(15) 0.0040(16)
C25 0.0599(18) 0.091(2) 0.069(2) 0.0023(17) 0.0287(15) 0.0096(16)
C26 0.0681(18) 0.0439(15) 0.084(2) -0.0021(14) 0.0248(15) -0.0067(13)
C27 0.133(3) 0.084(2) 0.0496(18) 0.0030(16) 0.0190(19) -0.012(2)
C28 0.063(2) 0.169(5) 0.113(3) -0.018(3) 0.014(2) 0.029(3)
Cl3 0.1304(10) 0.1510(12) 0.0777(7) 0.0052(7) 0.0247(7) 0.0185(9)
C39 0.063(2) 0.105(3) 0.080(2) -0.006(2) 0.0260(17) 0.0066(19)
Cl1 0.1450(11) 0.0814(7) 0.1214(10) 0.0116(6) 0.0399(8) 0.0056(7)
Cl2 0.0836(7) 0.0892(8) 0.1596(12) -0.0203(7) 0.0018(7) 0.0112(5)
C40 0.097(4) 0.440(17) 0.188(8) -0.117(9) 0.061(5) -0.087(7)

loop_
_atom_type_symbol
_atom_type_description
_atom_type_scat_dispersion_real
_atom_type_scat_dispersion_imag
_atom_type_scat_source
C C 0.0033 0.0016 'International Tables Vol C Tables 4.2.6.8 and 6.1.1.4'
H H 0.0000 0.0000 'International Tables Vol C Tables 4.2.6.8 and 6.1.1.4'
N N 0.0061 0.0033 'International Tables Vol C Tables 4.2.6.8 and 6.1.1.4'
O O 0.0106 0.0060 'International Tables Vol C Tables 4.2.6.8 and 6.1.1.4'
Cl Cl 0.1484 0.1585 'International Tables Vol C Tables 4.2.6.8 and 6.1.1.4'

loop_
_geom_angle_atom_site_label_1
_geom_angle_atom_site_label_2
_geom_angle_atom_site_label_3
_geom_angle
C8 O2 C15 115.3(2)
C6 N1 C4 108.9(2)
C6 N1 H1 125.6
C4 N1 H1 125.6
C13 C1 C5 117.9(2)
C13 C1 C7 123.0(2)
C5 C1 C7 119.1(2)
N2 C2 C11 110.5(2)
N2 C2 C17 120.7(2)
C11 C2 C17 128.7(2)
C10 N2 C2 108.5(2)
C10 N2 H2 125.7
C2 N2 H2 125.7
C20 C3 C10 117.8(2)
C20 C3 C11 135.3(2)
C10 C3 C11 106.9(2)
C12 C4 N1 109.8(2)
C12 C4 C8 128.8(2)
N1 C4 C8 121.4(2)
N3 C5 C1 122.0(2)
N3 C5 C14 115.8(2)
C1 C5 C14 122.2(2)
N1 C6 C26 128.8(3)
N1 C6 C9 108.1(2)
C26 C6 C9 123.1(3)
C11 C7 C12 115.71(19)
C11 C7 C1 110.80(19)
C12 C7 C1 112.05(19)
O1 C8 O2 123.6(2)
O1 C8 C4 124.8(2)
O2 C8 C4 111.6(2)
C16 C9 C6 117.6(2)
C16 C9 C12 135.5(2)
C6 C9 C12 106.9(2)
N2 C10 C18 129.3(3)
N2 C10 C3 108.4(2)
C18 C10 C3 122.3(3)
C2 C11 C3 105.7(2)
C2 C11 C7 125.5(2)
C3 C11 C7 128.6(2)
C17 O4 C28 117.2(3)
C22 N3 C5 118.6(2)
C4 C12 C9 106.3(2)
C4 C12 C7 122.3(2)
C9 C12 C7 131.3(2)
C1 C13 C21 120.1(2)
C1 C13 H13 119.9
C21 C13 H13 119.9
C5 C14 H14A 109.5
C5 C14 H14B 109.5
H14A C14 H14B 109.5
C5 C14 H14C 109.5
H14A C14 H14C 109.5
H14B C14 H14C 109.5
O2 C15 C27 107.8(3)
O2 C15 H15A 110.1
C27 C15 H15A 110.1
O2 C15 H15B 110.1
C27 C15 H15B 110.1
H15A C15 H15B 108.5
C23 C16 C9 119.1(3)
C23 C16 H16 120.5
C9 C16 H16 120.5
O3 C17 O4 123.6(3)
O3 C17 C2 124.8(3)
O4 C17 C2 111.6(2)
C24 C18 C10 117.8(3)
C24 C18 H18 121.1
C10 C18 H18 121.1
C26 C19 C23 121.2(3)
C26 C19 H19 119.4
C23 C19 H19 119.4
C25 C20 C3 119.3(3)
C25 C20 H20 120.3
C3 C20 H20 120.3
C22 C21 C13 118.0(3)
C22 C21 H21 121.0
C13 C21 H21 121.0
N3 C22 C21 123.4(3)
N3 C22 H22 118.3
C21 C22 H22 118.3
C16 C23 C19 121.8(3)
C16 C23 H23 119.1
C19 C23 H23 119.1
C18 C24 C25 121.3(3)
C18 C24 H24 119.4
C25 C24 H24 119.4
C20 C25 C24 121.5(3)
C20 C25 H25 119.3
C24 C25 H25 119.3
C19 C26 C6 117.3(3)
C19 C26 H26 121.4
C6 C26 H26 121.4
C15 C27 H27A 109.5
C15 C27 H27B 109.5
H27A C27 H27B 109.5
C15 C27 H27C 109.5
H27A C27 H27C 109.5
H27B C27 H27C 109.5
C40 C28 O4 112.2(6)
C40 C28 H28A 109.2
O4 C28 H28A 109.2
C40 C28 H28B 109.2
O4 C28 H28B 109.2
H28A C28 H28B 107.9
Cl3 C39 Cl1 111.1(2)
Cl3 C39 Cl2 111.7(2)
Cl1 C39 Cl2 109.7(2)
Cl3 C39 H39 112(2)
Cl1 C39 H39 104(2)
Cl2 C39 H39 108(2)
C28 C40 H40A 109.5
C28 C40 H40B 109.5
H40A C40 H40B 109.5
C28 C40 H40C 109.5
H40A C40 H40C 109.5
H40B C40 H40C 109.5

loop_
_geom_bond_atom_site_label_1
_geom_bond_atom_site_label_2
_geom_bond_distance
O2 C8 1.345(3)
O2 C15 1.452(3)
O1 C8 1.203(3)
O3 C17 1.200(3)
N1 C6 1.361(4)
N1 C4 1.382(3)
N1 H1 0.8600
C1 C13 1.377(4)
C1 C5 1.399(3)
C1 C7 1.526(3)
C2 N2 1.375(3)
C2 C11 1.376(3)
C2 C17 1.465(4)
N2 C10 1.360(3)
N2 H2 0.8600
C3 C20 1.402(4)
C3 C10 1.412(4)
C3 C11 1.438(3)
C4 C12 1.376(3)
C4 C8 1.465(4)
C5 N3 1.338(3)
C5 C14 1.498(4)
C6 C26 1.396(4)
C6 C9 1.415(4)
C7 C11 1.513(3)
C7 C12 1.518(3)
C9 C16 1.404(4)
C9 C12 1.433(3)
C10 C18 1.397(4)
O4 C17 1.332(3)
O4 C28 1.464(5)
N3 C22 1.333(4)
C13 C21 1.386(4)
C13 H13 0.9300
C14 H14A 0.9600
C14 H14B 0.9600
C14 H14C 0.9600
C15 C27 1.492(5)
C15 H15A 0.9700
C15 H15B 0.9700
C16 C23 1.375(4)
C16 H16 0.9300
C18 C24 1.355(5)
C18 H18 0.9300
C19 C26 1.363(5)
C19 C23 1.400(5)
C19 H19 0.9300
C20 C25 1.366(4)
C20 H20 0.9300
C21 C22 1.367(4)
C21 H21 0.9300
C22 H22 0.9300
C23 H23 0.9300
C24 C25 1.398(5)
C24 H24 0.9300
C25 H25 0.9300
C26 H26 0.9300
C27 H27A 0.9600
C27 H27B 0.9600
C27 H27C 0.9600
C28 C40 1.288(9)
C28 H28A 0.9700
C28 H28B 0.9700
Cl3 C39 1.737(4)
C39 Cl1 1.739(4)
C39 Cl2 1.746(4)
C39 H39 1.00(4)
C40 H40A 0.9600
C40 H40B 0.9600
C40 H40C 0.9600
